data_4063680
loop_
_publ_author_name
'Stollenz, Michael'
'Gehring, Henrike'
'Konstanzer, Vera'
'Fischer, Stefan'
'Dechert, Sebastian'
'Grosse, Christian'
'Meyer, Franc'

_publ_section_title
;
 From Pyrazolate-Based Binuclear Copper(I) Complexes to Octanuclear
 \s-Mesityl-Bridged \m4-Oxo-Cuprocuprates: Controlled Dioxygen Splitting
 by Organocopper Scaffolds
;
_journal_issue 14
_journal_name_full Organometallics
_journal_page_first 3708
_journal_paper_doi 10.1021/om100836j
_journal_volume 30
_journal_year 2011
_chemical_formula_moiety 'C35 H57 N6 P2 Cu2, B F4'
_chemical_formula_sum 'C35 H57 B Cu2 F4 N6 P2'
_chemical_formula_weight 837.71
_chemical_name_systematic
; 
 ? 
;
_space_group_IT_number 2
_symmetry_cell_setting triclinic
_symmetry_Int_Tables_number 2
_symmetry_space_group_name_Hall '-P 1'
_symmetry_space_group_name_H-M 'P -1'
_atom_sites_solution_hydrogens geom
_atom_sites_solution_primary direct
_atom_sites_solution_secondary difmap
_audit_creation_method SHELXL-97
_cell_angle_alpha 91.60(3)
_cell_angle_beta 97.93(3)
_cell_angle_gamma 92.49(3)
_cell_formula_units_Z 4
_cell_length_a 11.157(2)
_cell_length_b 11.544(2)
_cell_length_c 31.350(6)
_cell_measurement_reflns_used 9885
_cell_measurement_temperature 100(2)
_cell_measurement_theta_max 64.646
_cell_measurement_theta_min 2.848
_cell_volume 3993.0(13)
_computing_cell_refinement 'Bruker AXS SAINT (v 7.40A, Bruker 2008)'
_computing_data_collection 'Proteum2 (v 2.2-RC7, Bruker 2006)'
_computing_data_reduction 'Bruker AXS SAINT (v 7.40A, Bruker 2008)'
_computing_molecular_graphics 'Bruker AXS SHELXTL (v 6.12)'
_computing_publication_material 'SHELXL-97 (Sheldrick, 1997)'
_computing_structure_refinement 'SHELXL-97 (Sheldrick, 1997)'
_computing_structure_solution 'SHELXS-97 (Sheldrick, 1990)'
_diffrn_ambient_temperature 100(2)
_diffrn_detector_area_resol_mean 5.602
_diffrn_measured_fraction_theta_full 0.873
_diffrn_measured_fraction_theta_max 0.873
_diffrn_measurement_device_type 'Bruker three circle diffractometer'
_diffrn_measurement_method 'omega scan'
_diffrn_radiation_monochromator 'mirror system'
_diffrn_radiation_probe x-ray
_diffrn_radiation_type CuK\a
_diffrn_radiation_wavelength 1.54178
_diffrn_reflns_av_R_equivalents 0.0374
_diffrn_reflns_av_sigmaI/netI 0.0331
_diffrn_reflns_limit_h_max 12
_diffrn_reflns_limit_h_min -12
_diffrn_reflns_limit_k_max 13
_diffrn_reflns_limit_k_min -13
_diffrn_reflns_limit_l_max 36
_diffrn_reflns_limit_l_min 0
_diffrn_reflns_number 32969
_diffrn_reflns_theta_full 64.79
_diffrn_reflns_theta_max 64.79
_diffrn_reflns_theta_min 1.42
_diffrn_source 'rotating anode'
_diffrn_source_type 'Bruker AXS'
_diffrn_standards_decay_% 0
_diffrn_standards_interval_count 0
_diffrn_standards_interval_time 0
_diffrn_standards_number 0
_exptl_absorpt_coefficient_mu 2.500
_exptl_absorpt_correction_T_max 0.6347
_exptl_absorpt_correction_T_min 0.5738
_exptl_absorpt_correction_type multi-scan
_exptl_absorpt_process_details twinabs
_exptl_crystal_colour yellow
_exptl_crystal_density_diffrn 1.393
_exptl_crystal_density_method 'not measured'
_exptl_crystal_description block
_exptl_crystal_F_000 1752
_exptl_crystal_size_max 0.25
_exptl_crystal_size_mid 0.20
_exptl_crystal_size_min 0.20
_refine_diff_density_max 0.699
_refine_diff_density_min -0.572
_refine_diff_density_rms 0.062
_refine_ls_extinction_method none
_refine_ls_goodness_of_fit_ref 1.044
_refine_ls_hydrogen_treatment constr
_refine_ls_matrix_type full
_refine_ls_number_parameters 996
_refine_ls_number_reflns 11798
_refine_ls_number_restraints 1206
_refine_ls_restrained_S_all 1.053
_refine_ls_R_factor_all 0.0358
_refine_ls_R_factor_gt 0.0329
_refine_ls_shift/su_max 0.004
_refine_ls_shift/su_mean 0.000
_refine_ls_structure_factor_coef Fsqd
_refine_ls_weighting_details 'calc w=1/[\s^2^(Fo^2^)+(0.0636P)^2^+1.1654P] where P=(Fo^2^+2Fc^2^)/3'
_refine_ls_weighting_scheme calc
_refine_ls_wR_factor_gt 0.0882
_refine_ls_wR_factor_ref 0.0928
_reflns_number_gt 10996
_reflns_number_total 11796
_reflns_threshold_expression >2sigma(I)
_cod_data_source_file om100836j_si_003.cif
_cod_data_source_block 1-stg103
_cod_original_cell_volume 3993.0(14)
_cod_database_code 4063680

loop_
_symmetry_equiv_pos_as_xyz
'x, y, z'
'-x, -y, -z'

loop_
_atom_site_label
_atom_site_type_symbol
_atom_site_fract_x
_atom_site_fract_y
_atom_site_fract_z
_atom_site_U_iso_or_equiv
_atom_site_adp_type
_atom_site_occupancy
_atom_site_symmetry_multiplicity
_atom_site_calc_flag
_atom_site_refinement_flags
_atom_site_disorder_assembly
_atom_site_disorder_group
N1 N 0.9091(2) -0.0123(3) 0.62046(8) 0.0213(6) Uani 1 1 d U . .
C1 C 0.9916(3) 0.0687(3) 0.63943(10) 0.0203(6) Uani 1 1 d U . .
Cu1 Cu 0.76270(4) -0.03876(4) 0.648906(14) 0.02031(12) Uani 1 1 d U . .
P1 P 0.57824(7) -0.02422(8) 0.61966(3) 0.02123(19) Uani 1 1 d U . .
C2 C 1.0963(3) 0.0651(3) 0.61979(10) 0.0214(7) Uani 1 1 d U . .
H2BA H 1.1689 0.1122 0.6264 0.026 Uiso 1 1 calc R . .
N2 N 0.9576(2) -0.0689(3) 0.58898(8) 0.0214(6) Uani 1 1 d U . .
Cu2 Cu 0.90401(4) -0.21518(4) 0.555932(14) 0.02084(12) Uani 1 1 d U . .
P2 P 0.76613(7) -0.29375(8) 0.50643(3) 0.01987(18) Uani 1 1 d U . .
C3 C 1.0702(3) -0.0233(3) 0.58813(10) 0.0200(6) Uani 1 1 d U . .
N3 N 0.8710(2) 0.0821(2) 0.69878(8) 0.0196(5) Uani 1 1 d U . .
N4 N 0.8023(2) -0.1548(3) 0.69730(9) 0.0224(5) Uani 1 1 d U . .
C4 C 1.1421(3) -0.0727(3) 0.55520(10) 0.0204(6) Uani 1 1 d U . .
H4BA H 1.1199 -0.0362 0.5272 0.025 Uiso 1 1 calc R . .
H4BB H 1.2297 -0.0563 0.5646 0.025 Uiso 1 1 calc R . .
N5 N 1.1159(2) -0.1995(2) 0.55042(8) 0.0194(5) Uani 1 1 d U . .
C5 C 1.1522(3) -0.2505(3) 0.51049(10) 0.0199(6) Uani 1 1 d U . .
H5BA H 1.1393 -0.3364 0.5122 0.024 Uiso 1 1 calc R . .
C6 C 1.0721(3) -0.2164(3) 0.46992(10) 0.0218(7) Uani 1 1 d U . .
H6BA H 0.9859 -0.2269 0.4739 0.026 Uiso 1 1 calc R . .
H6BB H 1.0889 -0.1336 0.4645 0.026 Uiso 1 1 calc R . .
N6 N 0.9712(2) -0.3395(3) 0.59920(8) 0.0215(5) Uani 1 1 d U . .
C7 C 1.0965(3) -0.2907(3) 0.43183(10) 0.0235(7) Uani 1 1 d U . .
H7BA H 1.0414 -0.2709 0.4058 0.028 Uiso 1 1 calc R . .
H7BB H 1.0806 -0.3736 0.4374 0.028 Uiso 1 1 calc R . .
C8 C 1.2291(3) -0.2708(3) 0.42401(10) 0.0260(8) Uani 1 1 d U . .
H8BA H 1.2452 -0.3226 0.4000 0.031 Uiso 1 1 calc R . .
H8BB H 1.2428 -0.1896 0.4157 0.031 Uiso 1 1 calc R . .
C9 C 1.3159(3) -0.2947(3) 0.46446(11) 0.0256(7) Uani 1 1 d U . .
H9BA H 1.3996 -0.2720 0.4598 0.031 Uiso 1 1 calc R . .
H9BB H 1.3125 -0.3789 0.4695 0.031 Uiso 1 1 calc R . .
C10 C 1.2862(3) -0.2289(3) 0.50439(10) 0.0229(7) Uani 1 1 d U . .
H10A H 1.3031 -0.1448 0.5015 0.028 Uiso 1 1 calc R . .
H10B H 1.3388 -0.2541 0.5302 0.028 Uiso 1 1 calc R . .
C11 C 1.1709(3) -0.2585(3) 0.58910(10) 0.0227(7) Uani 1 1 d U . .
H11A H 1.1963 -0.1989 0.6123 0.027 Uiso 1 1 calc R . .
H11B H 1.2449 -0.2950 0.5823 0.027 Uiso 1 1 calc R . .
C12 C 1.0913(3) -0.3503(3) 0.60633(10) 0.0206(6) Uani 1 1 d U . .
C13 C 1.1456(3) -0.4356(3) 0.63206(10) 0.0242(7) Uani 1 1 d U . .
H13A H 1.2307 -0.4437 0.6351 0.029 Uiso 1 1 calc R . .
C14 C 1.0720(3) -0.5086(3) 0.65312(11) 0.0292(7) Uani 1 1 d U . .
H14A H 1.1065 -0.5668 0.6711 0.035 Uiso 1 1 calc R . .
C15 C 0.9479(3) -0.4953(3) 0.64750(11) 0.0277(7) Uani 1 1 d U . .
H15B H 0.8962 -0.5422 0.6623 0.033 Uiso 1 1 calc R . .
C16 C 0.9013(3) -0.4115(3) 0.61966(10) 0.0259(7) Uani 1 1 d U . .
H16B H 0.8160 -0.4045 0.6148 0.031 Uiso 1 1 calc R . .
C17 C 0.9537(3) 0.1471(3) 0.67369(10) 0.0224(7) Uani 1 1 d U . .
H17A H 1.0261 0.1778 0.6932 0.027 Uiso 1 1 calc R . .
H17D H 0.9120 0.2136 0.6602 0.027 Uiso 1 1 calc R . .
C18 C 0.7924(3) 0.1613(3) 0.72002(10) 0.0207(6) Uani 1 1 d U . .
H18A H 0.7407 0.1991 0.6963 0.025 Uiso 1 1 calc R . .
C19 C 0.7059(3) 0.0922(3) 0.74462(10) 0.0221(7) Uani 1 1 d U . .
H19A H 0.7532 0.0523 0.7684 0.027 Uiso 1 1 calc R . .
H19D H 0.6597 0.0323 0.7250 0.027 Uiso 1 1 calc R . .
C20 C 0.6176(3) 0.1713(3) 0.76298(11) 0.0289(8) Uani 1 1 d U . .
H20A H 0.5643 0.2048 0.7390 0.035 Uiso 1 1 calc R . .
H20D H 0.5660 0.1252 0.7802 0.035 Uiso 1 1 calc R . .
C21 C 0.6856(3) 0.2686(3) 0.79124(11) 0.0288(7) Uani 1 1 d U . .
H21C H 0.7335 0.2354 0.8166 0.035 Uiso 1 1 calc R . .
H21D H 0.6269 0.3204 0.8018 0.035 Uiso 1 1 calc R . .
C22 C 0.7696(3) 0.3381(3) 0.76618(11) 0.0292(8) Uani 1 1 d U . .
H22C H 0.8139 0.4003 0.7852 0.035 Uiso 1 1 calc R . .
H22D H 0.7211 0.3751 0.7419 0.035 Uiso 1 1 calc R . .
C23 C 0.8600(3) 0.2599(3) 0.74889(10) 0.0258(7) Uani 1 1 d U . .
H23A H 0.9121 0.2268 0.7732 0.031 Uiso 1 1 calc R . .
H23B H 0.9126 0.3061 0.7321 0.031 Uiso 1 1 calc R . .
C24 C 0.9405(3) 0.0045(3) 0.72883(11) 0.0228(6) Uani 1 1 d U . .
H24A H 0.9568 0.0433 0.7577 0.027 Uiso 1 1 calc R . .
H24B H 1.0195 -0.0083 0.7189 0.027 Uiso 1 1 calc R . .
C25 C 0.8756(3) -0.1118(3) 0.73245(10) 0.0221(6) Uani 1 1 d U . .
C26 C 0.8967(3) -0.1747(3) 0.76995(11) 0.0286(7) Uani 1 1 d U . .
H26A H 0.9460 -0.1420 0.7949 0.034 Uiso 1 1 calc R . .
C27 C 0.8443(3) -0.2856(4) 0.77016(12) 0.0347(8) Uani 1 1 d U . .
H27B H 0.8583 -0.3305 0.7952 0.042 Uiso 1 1 calc R . .
C28 C 0.7719(4) -0.3302(4) 0.73384(13) 0.0338(8) Uani 1 1 d U . .
H28A H 0.7364 -0.4066 0.7333 0.041 Uiso 1 1 calc R . .
C29 C 0.7515(3) -0.2629(3) 0.69825(12) 0.0272(7) Uani 1 1 d U . .
H29A H 0.6999 -0.2935 0.6735 0.033 Uiso 1 1 calc R . .
C30 C 0.7050(3) -0.2120(4) 0.46032(11) 0.0332(8) Uani 1 1 d U . .
H30A H 0.6517 -0.2633 0.4399 0.050 Uiso 1 1 calc R . .
H30B H 0.7717 -0.1800 0.4462 0.050 Uiso 1 1 calc R . .
H30F H 0.6588 -0.1484 0.4700 0.050 Uiso 1 1 calc R . .
C31 C 0.6285(3) -0.3525(4) 0.52458(12) 0.0300(8) Uani 1 1 d U . .
H31A H 0.5777 -0.3941 0.5005 0.045 Uiso 1 1 calc R . .
H31B H 0.5839 -0.2889 0.5352 0.045 Uiso 1 1 calc R . .
H31F H 0.6498 -0.4061 0.5478 0.045 Uiso 1 1 calc R . .
C32 C 0.8164(3) -0.4222(3) 0.47988(13) 0.0329(8) Uani 1 1 d U . .
H32A H 0.7470 -0.4623 0.4621 0.049 Uiso 1 1 calc R . .
H32B H 0.8522 -0.4745 0.5017 0.049 Uiso 1 1 calc R . .
H32F H 0.8771 -0.3987 0.4616 0.049 Uiso 1 1 calc R . .
C33 C 0.4928(3) 0.0965(4) 0.63563(12) 0.0357(9) Uani 1 1 d U . .
H33A H 0.4094 0.0881 0.6208 0.053 Uiso 1 1 calc R . .
H33B H 0.5308 0.1696 0.6279 0.053 Uiso 1 1 calc R . .
H33F H 0.4920 0.0967 0.6669 0.053 Uiso 1 1 calc R . .
C34 C 0.4790(3) -0.1486(4) 0.62782(13) 0.0385(9) Uani 1 1 d U . .
H34A H 0.3971 -0.1369 0.6133 0.058 Uiso 1 1 calc R . .
H34B H 0.4768 -0.1569 0.6587 0.058 Uiso 1 1 calc R . .
H34F H 0.5096 -0.2190 0.6158 0.058 Uiso 1 1 calc R . .
C35 C 0.5546(3) -0.0160(3) 0.56103(10) 0.0297(8) Uani 1 1 d U . .
H35D H 0.4680 -0.0278 0.5503 0.045 Uiso 1 1 calc R . .
H35E H 0.5995 -0.0762 0.5484 0.045 Uiso 1 1 calc R . .
H35F H 0.5836 0.0605 0.5529 0.045 Uiso 1 1 calc R . .
Cu1_1 Cu 0.58291(4) 0.29540(4) 0.940324(14) 0.02035(12) Uani 1 1 d U . .
N1_1 N 0.6063(2) 0.4340(3) 0.90447(8) 0.0189(5) Uani 1 1 d U . .
C1_1 C 0.7212(3) 0.4778(3) 0.90713(10) 0.0191(6) Uani 1 1 d U . .
P1_1 P 0.48234(8) 0.25877(8) 0.99349(3) 0.0249(2) Uani 1 1 d U . .
C2_1 C 0.7280(3) 0.5663(3) 0.87816(10) 0.0194(6) Uani 1 1 d U . .
H2AA_1 H 0.7977 0.6113 0.8731 0.023 Uiso 1 1 calc R . .
Cu2_1 Cu 0.36515(4) 0.48368(5) 0.845448(14) 0.02059(12) Uani 1 1 d U . .
N2_1 N 0.5369(2) 0.4937(3) 0.87417(8) 0.0189(5) Uani 1 1 d U . .
P2_1 P 0.19228(8) 0.51568(9) 0.86611(3) 0.0272(2) Uani 1 1 d U . .
C3_1 C 0.6092(3) 0.5734(3) 0.85832(10) 0.0188(6) Uani 1 1 d U . .
N3_1 N 0.7930(2) 0.3072(2) 0.94609(8) 0.0181(5) Uani 1 1 d U . .
N4_1 N 0.6110(3) 0.1564(3) 0.90030(8) 0.0221(5) Uani 1 1 d U . .
C4_1 C 0.5538(3) 0.6569(3) 0.82683(10) 0.0211(6) Uani 1 1 d U . .
H4AA_1 H 0.5295 0.7254 0.8427 0.025 Uiso 1 1 calc R . .
H4AB_1 H 0.6149 0.6837 0.8088 0.025 Uiso 1 1 calc R . .
N5_1 N 0.4460(2) 0.6045(2) 0.79850(8) 0.0184(5) Uani 1 1 d U . .
C5_1 C 0.3700(3) 0.6976(3) 0.77922(10) 0.0209(6) Uani 1 1 d U . .
H5AA_1 H 0.3422 0.7416 0.8037 0.025 Uiso 1 1 calc R . .
C6_1 C 0.2556(3) 0.6475(3) 0.75072(10) 0.0235(7) Uani 1 1 d U . .
H6AA_1 H 0.2791 0.6034 0.7259 0.028 Uiso 1 1 calc R . .
H6AB_1 H 0.2109 0.5934 0.7675 0.028 Uiso 1 1 calc R . .
N6_1 N 0.3567(2) 0.3697(3) 0.79303(8) 0.0219(6) Uani 1 1 d U . .
C7_1 C 0.1732(3) 0.7438(4) 0.73428(11) 0.0308(8) Uani 1 1 d U . .
H7AA_1 H 0.1017 0.7093 0.7152 0.037 Uiso 1 1 calc R . .
H7AB_1 H 0.1441 0.7837 0.7590 0.037 Uiso 1 1 calc R . .
C8_1 C 0.2398(3) 0.8316(4) 0.70961(11) 0.0322(8) Uani 1 1 d U . .
H8AA_1 H 0.1857 0.8947 0.7004 0.039 Uiso 1 1 calc R . .
H8AB_1 H 0.2626 0.7933 0.6834 0.039 Uiso 1 1 calc R . .
C9_1 C 0.3537(3) 0.8827(3) 0.73775(11) 0.0311(8) Uani 1 1 d U . .
H9AA_1 H 0.3974 0.9375 0.7209 0.037 Uiso 1 1 calc R . .
H9AB_1 H 0.3304 0.9264 0.7627 0.037 Uiso 1 1 calc R . .
C10_1 C 0.4371(3) 0.7870(3) 0.75376(10) 0.0225(7) Uani 1 1 d U . .
H10C_1 H 0.5090 0.8216 0.7726 0.027 Uiso 1 1 calc R . .
H10D_1 H 0.4653 0.7471 0.7289 0.027 Uiso 1 1 calc R . .
C11_1 C 0.4822(3) 0.5218(3) 0.76663(10) 0.0202(6) Uani 1 1 d U . .
H11C_1 H 0.5654 0.4986 0.7767 0.024 Uiso 1 1 calc R . .
H11D_1 H 0.4838 0.5613 0.7391 0.024 Uiso 1 1 calc R . .
C12_1 C 0.3995(3) 0.4138(3) 0.75851(10) 0.0196(6) Uani 1 1 d U . .
C13_1 C 0.3753(3) 0.3591(3) 0.71784(11) 0.0241(7) Uani 1 1 d U . .
H13C_1 H 0.4048 0.3923 0.6937 0.029 Uiso 1 1 calc R . .
C14_1 C 0.3068(3) 0.2543(3) 0.71345(12) 0.0294(8) Uani 1 1 d U . .
H14C_1 H 0.2887 0.2152 0.6861 0.035 Uiso 1 1 calc R . .
C15_1 C 0.2656(3) 0.2081(3) 0.74906(12) 0.0299(8) Uani 1 1 d U . .
H15A_1 H 0.2200 0.1363 0.7468 0.036 Uiso 1 1 calc R . .
C16_1 C 0.2922(3) 0.2685(3) 0.78837(11) 0.0263(7) Uani 1 1 d U . .
H16A_1 H 0.2636 0.2367 0.8129 0.032 Uiso 1 1 calc R . .
C17_1 C 0.8154(3) 0.4324(3) 0.94045(10) 0.0200(6) Uani 1 1 d U . .
H17B_1 H 0.8965 0.4459 0.9316 0.024 Uiso 1 1 calc R . .
H17C_1 H 0.8145 0.4749 0.9683 0.024 Uiso 1 1 calc R . .
C18_1 C 0.8594(3) 0.2695(3) 0.98737(10) 0.0185(6) Uani 1 1 d U . .
H18B_1 H 0.8253 0.3114 1.0110 0.022 Uiso 1 1 calc R . .
C19_1 C 0.8365(3) 0.1404(3) 0.99334(10) 0.0237(7) Uani 1 1 d U . .
H19B_1 H 0.8710 0.0955 0.9710 0.028 Uiso 1 1 calc R . .
H19C_1 H 0.7481 0.1219 0.9897 0.028 Uiso 1 1 calc R . .
C20_1 C 0.8934(3) 0.1048(3) 1.03787(11) 0.0290(8) Uani 1 1 d U . .
H20B_1 H 0.8801 0.0201 1.0404 0.035 Uiso 1 1 calc R . .
H20C_1 H 0.8538 0.1444 1.0602 0.035 Uiso 1 1 calc R . .
C21_1 C 1.0297(3) 0.1367(3) 1.04532(11) 0.0294(8) Uani 1 1 d U . .
H21A_1 H 1.0636 0.1179 1.0751 0.035 Uiso 1 1 calc R . .
H21B_1 H 1.0707 0.0901 1.0251 0.035 Uiso 1 1 calc R . .
C22_1 C 1.0541(3) 0.2651(3) 1.03857(11) 0.0266(8) Uani 1 1 d U . .
H22A_1 H 1.1427 0.2825 1.0419 0.032 Uiso 1 1 calc R . .
H22B_1 H 1.0206 0.3115 1.0608 0.032 Uiso 1 1 calc R . .
C23_1 C 0.9972(3) 0.2996(3) 0.99392(10) 0.0217(7) Uani 1 1 d U . .
H23D_1 H 1.0352 0.2580 0.9716 0.026 Uiso 1 1 calc R . .
H23E_1 H 1.0118 0.3839 0.9908 0.026 Uiso 1 1 calc R . .
C24_1 C 0.8177(3) 0.2393(3) 0.90781(10) 0.0218(7) Uani 1 1 d U . .
H24D_1 H 0.8991 0.2075 0.9142 0.026 Uiso 1 1 calc R . .
H24E_1 H 0.8197 0.2922 0.8836 0.026 Uiso 1 1 calc R . .
C25_1 C 0.7270(3) 0.1407(3) 0.89378(9) 0.0212(6) Uani 1 1 d U . .
C26_1 C 0.7588(3) 0.0422(3) 0.87166(10) 0.0249(7) Uani 1 1 d U . .
H26C_1 H 0.8409 0.0319 0.8680 0.030 Uiso 1 1 calc R . .
C27_1 C 0.6699(4) -0.0395(3) 0.85538(11) 0.0316(8) Uani 1 1 d U . .
H27A_1 H 0.6897 -0.1071 0.8404 0.038 Uiso 1 1 calc R . .
C28_1 C 0.5509(4) -0.0222(3) 0.86106(11) 0.0305(8) Uani 1 1 d U . .
H28B_1 H 0.4878 -0.0767 0.8494 0.037 Uiso 1 1 calc R . .
C29_1 C 0.5258(3) 0.0750(3) 0.88371(10) 0.0260(7) Uani 1 1 d U . .
H29C_1 H 0.4442 0.0854 0.8879 0.031 Uiso 1 1 calc R . .
C30_1 C 0.0628(4) 0.4287(5) 0.83926(17) 0.0568(13) Uani 1 1 d U . .
H30C_1 H -0.0106 0.4513 0.8507 0.085 Uiso 1 1 calc R . .
H30D_1 H 0.0753 0.3465 0.8444 0.085 Uiso 1 1 calc R . .
H30E_1 H 0.0537 0.4415 0.8082 0.085 Uiso 1 1 calc R . .
C31_1 C 0.1811(4) 0.4904(4) 0.92263(13) 0.0421(10) Uani 1 1 d U . .
H31C_1 H 0.1021 0.5140 0.9292 0.063 Uiso 1 1 calc R . .
H31D_1 H 0.2457 0.5359 0.9409 0.063 Uiso 1 1 calc R . .
H31E_1 H 0.1894 0.4078 0.9281 0.063 Uiso 1 1 calc R . .
C32_1 C 0.1385(4) 0.6616(4) 0.86026(13) 0.0398(9) Uani 1 1 d U . .
H32C_1 H 0.0591 0.6649 0.8701 0.060 Uiso 1 1 calc R . .
H32D_1 H 0.1315 0.6819 0.8299 0.060 Uiso 1 1 calc R . .
H32E_1 H 0.1961 0.7166 0.8776 0.060 Uiso 1 1 calc R . .
C33_1 C 0.3605(6) 0.1507(6) 0.9807(2) 0.099(2) Uani 1 1 d U . .
H33C_1 H 0.3181 0.1405 1.0058 0.148 Uiso 1 1 calc R . .
H33D_1 H 0.3934 0.0769 0.9728 0.148 Uiso 1 1 calc R . .
H33E_1 H 0.3036 0.1758 0.9564 0.148 Uiso 1 1 calc R . .
C34_1 C 0.4057(5) 0.3727(4) 1.01689(17) 0.0611(14) Uani 1 1 d U . .
H34C_1 H 0.3637 0.3417 1.0399 0.092 Uiso 1 1 calc R . .
H34D_1 H 0.3466 0.4042 0.9947 0.092 Uiso 1 1 calc R . .
H34E_1 H 0.4648 0.4344 1.0289 0.092 Uiso 1 1 calc R . .
C35_1 C 0.5630(5) 0.2072(8) 1.04299(19) 0.110(3) Uani 1 1 d U . .
H35A_1 H 0.5089 0.2045 1.0651 0.165 Uiso 1 1 calc R . .
H35B_1 H 0.6331 0.2600 1.0529 0.165 Uiso 1 1 calc R . .
H35C_1 H 0.5906 0.1293 1.0378 0.165 Uiso 1 1 calc R . .
B1_2 B 0.5061(5) -0.5150(5) 0.37756(15) 0.0294(10) Uani 0.851(5) 1 d PDU A 1
F1_2 F 0.5655(2) -0.5639(3) 0.41429(8) 0.0484(9) Uani 0.851(5) 1 d PDU A 1
F2_2 F 0.5382(6) -0.3982(4) 0.37716(15) 0.0560(13) Uani 0.851(5) 1 d PDU A 1
F3_2 F 0.5402(6) -0.5702(6) 0.34133(18) 0.0423(13) Uani 0.851(5) 1 d PDU A 1
F4_2 F 0.3819(4) -0.5313(5) 0.37673(16) 0.0531(11) Uani 0.851(5) 1 d PDU A 1
B1'_2 B 0.4602(18) -0.4946(19) 0.3613(6) 0.042(5) Uani 0.149(5) 1 d PDU A 2
F1'_2 F 0.3818(16) -0.4393(18) 0.3316(5) 0.068(6) Uani 0.149(5) 1 d PDU A 2
F2'_2 F 0.533(3) -0.417(3) 0.3885(9) 0.063(8) Uani 0.149(5) 1 d PDU A 2
F3'_2 F 0.530(3) -0.569(3) 0.3408(12) 0.057(8) Uani 0.149(5) 1 d PDU A 2
F4'_2 F 0.394(3) -0.563(3) 0.3864(9) 0.061(7) Uani 0.149(5) 1 d PDU A 2
B2_2 B 1.1465(8) 0.0281(8) 0.8564(2) 0.072(2) Uani 0.701(7) 1 d PDU B 1
F5_2 F 1.1375(8) 0.1295(5) 0.8798(3) 0.157(3) Uani 0.701(7) 1 d PDU B 1
F6_2 F 1.2453(3) -0.0276(6) 0.87343(16) 0.094(2) Uani 0.701(7) 1 d PDU B 1
F7_2 F 1.1448(9) 0.0521(9) 0.8139(2) 0.178(4) Uani 0.701(7) 1 d PDU B 1
F8_2 F 1.0433(6) -0.0416(6) 0.8597(3) 0.0496(17) Uani 0.701(7) 1 d PDU B 1
B2'_2 B 1.1220(13) 0.0504(13) 0.8499(4) 0.071(6) Uiso 0.299(7) 1 d PDU B 2
F6'_2 F 1.0566(9) 0.1380(8) 0.8316(3) 0.072(4) Uani 0.299(7) 1 d PDU B 2
F5'_2 F 1.2133(10) 0.0926(15) 0.8782(4) 0.115(6) Uani 0.299(7) 1 d PDU B 2
F7'_2 F 1.1693(11) 0.0106(9) 0.8135(3) 0.040(3) Uiso 0.299(7) 1 d PDU B 2
F8'_2 F 1.0517(15) -0.0317(15) 0.8641(6) 0.060(6) Uani 0.299(7) 1 d PDU B 2

loop_
_atom_site_aniso_label
_atom_site_aniso_U_11
_atom_site_aniso_U_22
_atom_site_aniso_U_33
_atom_site_aniso_U_23
_atom_site_aniso_U_13
_atom_site_aniso_U_12
N1 0.0202(11) 0.0213(15) 0.0217(12) -0.0036(10) 0.0027(10) -0.0023(12)
C1 0.0217(14) 0.0171(16) 0.0214(14) -0.0006(12) 0.0010(11) 0.0004(13)
Cu1 0.0176(2) 0.0209(3) 0.0222(2) -0.0016(2) 0.00248(19) 0.0005(2)
P1 0.0197(4) 0.0244(5) 0.0190(4) 0.0009(3) 0.0012(3) -0.0011(4)
C2 0.0206(14) 0.0214(17) 0.0212(14) -0.0002(12) 0.0009(12) -0.0036(14)
N2 0.0187(12) 0.0212(13) 0.0240(13) -0.0040(10) 0.0034(10) 0.0013(11)
Cu2 0.0197(2) 0.0216(3) 0.0203(2) -0.0008(2) 0.00008(19) 0.0002(2)
P2 0.0194(4) 0.0186(4) 0.0210(4) -0.0001(3) 0.0008(3) 0.0009(4)
C3 0.0193(14) 0.0209(16) 0.0201(14) 0.0018(12) 0.0037(12) 0.0012(13)
N3 0.0201(12) 0.0195(13) 0.0187(11) -0.0012(10) 0.0014(9) 0.0013(11)
N4 0.0202(13) 0.0205(13) 0.0277(12) 0.0011(10) 0.0065(10) 0.0044(11)
C4 0.0203(14) 0.0197(14) 0.0212(14) -0.0019(12) 0.0043(12) -0.0032(14)
N5 0.0196(11) 0.0194(13) 0.0196(11) 0.0012(10) 0.0043(10) 0.0013(12)
C5 0.0216(14) 0.0176(16) 0.0207(13) -0.0008(12) 0.0042(11) 0.0012(15)
C6 0.0180(14) 0.0231(18) 0.0241(14) 0.0022(13) 0.0019(12) 0.0008(15)
N6 0.0198(12) 0.0253(14) 0.0193(12) -0.0017(10) 0.0028(10) 0.0010(12)
C7 0.0249(15) 0.0255(19) 0.0200(14) 0.0022(14) 0.0017(13) 0.0040(16)
C8 0.0299(17) 0.028(2) 0.0215(14) -0.0018(14) 0.0088(13) 0.0000(17)
C9 0.0228(16) 0.0269(19) 0.0285(16) 0.0010(15) 0.0072(12) 0.0056(16)
C10 0.0177(14) 0.030(2) 0.0209(14) 0.0018(14) 0.0020(12) 0.0043(16)
C11 0.0179(13) 0.0291(18) 0.0208(14) 0.0027(13) 0.0016(12) -0.0008(14)
C12 0.0219(13) 0.0217(17) 0.0180(14) -0.0004(11) 0.0021(12) 0.0015(13)
C13 0.0240(15) 0.0232(18) 0.0234(15) 0.0005(13) -0.0028(13) -0.0007(14)
C14 0.0357(16) 0.0240(19) 0.0265(17) 0.0049(14) -0.0004(15) -0.0006(16)
C15 0.0341(16) 0.0240(18) 0.0244(16) 0.0016(13) 0.0041(15) -0.0058(16)
C16 0.0262(16) 0.0267(19) 0.0243(16) 0.0014(13) 0.0032(13) -0.0029(15)
C17 0.0242(16) 0.0198(17) 0.0226(15) -0.0033(12) 0.0026(12) -0.0008(14)
C18 0.0223(15) 0.0202(17) 0.0195(14) 0.0006(12) 0.0011(11) 0.0045(13)
C19 0.0238(16) 0.0225(17) 0.0203(15) 0.0014(13) 0.0024(12) 0.0060(14)
C20 0.0269(17) 0.033(2) 0.0285(17) 0.0024(15) 0.0067(14) 0.0106(15)
C21 0.0369(19) 0.0290(19) 0.0221(16) -0.0006(14) 0.0058(14) 0.0165(16)
C22 0.038(2) 0.0242(18) 0.0245(16) -0.0039(14) -0.0004(14) 0.0085(15)
C23 0.0296(17) 0.0254(18) 0.0214(15) -0.0044(13) 0.0017(13) 0.0002(15)
C24 0.0178(15) 0.0239(16) 0.0261(15) 0.0013(12) -0.0002(12) 0.0049(13)
C25 0.0196(15) 0.0242(15) 0.0242(14) 0.0029(12) 0.0063(12) 0.0085(14)
C26 0.0224(17) 0.0349(18) 0.0305(16) 0.0100(14) 0.0058(14) 0.0112(15)
C27 0.032(2) 0.039(2) 0.0385(17) 0.0173(16) 0.0154(14) 0.0127(17)
C28 0.0322(19) 0.0235(18) 0.0500(19) 0.0081(15) 0.0180(16) 0.0055(16)
C29 0.0259(17) 0.0207(16) 0.0369(16) 0.0004(13) 0.0111(14) 0.0028(15)
C30 0.0304(19) 0.036(2) 0.0309(17) 0.0073(15) -0.0045(14) -0.0042(17)
C31 0.0237(16) 0.030(2) 0.0362(18) 0.0007(15) 0.0044(14) -0.0040(16)
C32 0.0312(19) 0.0266(19) 0.0405(19) -0.0081(15) 0.0062(15) 0.0002(17)
C33 0.0336(19) 0.044(2) 0.0281(17) -0.0014(17) -0.0030(15) 0.0172(18)
C34 0.0248(17) 0.045(2) 0.043(2) 0.0176(18) -0.0048(16) -0.0134(18)
C35 0.038(2) 0.030(2) 0.0202(13) 0.0016(14) -0.0010(13) 0.0002(18)
Cu1_1 0.0215(2) 0.0190(3) 0.0207(2) 0.0015(2) 0.00385(19) -0.0004(2)
N1_1 0.0182(11) 0.0202(13) 0.0180(12) 0.0021(10) 0.0008(10) 0.0029(11)
C1_1 0.0189(13) 0.0185(16) 0.0189(14) 0.0010(11) -0.0012(11) -0.0003(13)
P1_1 0.0252(4) 0.0225(5) 0.0285(4) 0.0040(4) 0.0088(4) 0.0002(4)
C2_1 0.0189(14) 0.0179(16) 0.0206(14) 0.0004(12) 0.0008(12) -0.0026(13)
Cu2_1 0.0171(2) 0.0239(3) 0.0205(2) 0.0004(2) 0.00199(19) 0.0002(2)
N2_1 0.0193(11) 0.0176(13) 0.0193(12) 0.0026(10) 0.0004(9) 0.0004(11)
P2_1 0.0198(4) 0.0363(6) 0.0261(4) -0.0003(4) 0.0056(3) 0.0004(4)
C3_1 0.0188(13) 0.0193(16) 0.0179(14) 0.0009(11) 0.0009(11) 0.0013(13)
N3_1 0.0177(11) 0.0188(13) 0.0172(11) 0.0012(10) -0.0002(9) 0.0017(11)
N4_1 0.0269(12) 0.0179(13) 0.0208(12) 0.0018(10) 0.0014(11) -0.0034(12)
C4_1 0.0227(15) 0.0170(16) 0.0224(15) 0.0014(11) -0.0005(11) -0.0011(13)
N5_1 0.0184(12) 0.0192(13) 0.0169(11) 0.0011(9) -0.0009(9) 0.0021(11)
C5_1 0.0227(15) 0.0206(16) 0.0191(15) 0.0007(12) 0.0010(12) 0.0051(13)
C6_1 0.0219(15) 0.0276(18) 0.0207(15) 0.0007(13) 0.0016(12) 0.0040(14)
N6_1 0.0190(13) 0.0201(13) 0.0260(12) -0.0009(10) 0.0017(10) -0.0011(11)
C7_1 0.0248(17) 0.039(2) 0.0278(17) -0.0001(16) -0.0006(14) 0.0105(15)
C8_1 0.0342(18) 0.035(2) 0.0281(17) 0.0066(15) 0.0006(14) 0.0171(17)
C9_1 0.0405(19) 0.0270(19) 0.0268(17) 0.0087(15) 0.0047(15) 0.0079(16)
C10_1 0.0248(16) 0.0209(17) 0.0213(15) 0.0023(13) -0.0001(13) 0.0033(14)
C11_1 0.0191(16) 0.0217(16) 0.0200(14) 0.0009(12) 0.0022(12) 0.0029(12)
C12_1 0.0176(15) 0.0177(15) 0.0232(13) 0.0001(12) 0.0010(12) 0.0053(13)
C13_1 0.0213(16) 0.0263(17) 0.0246(14) -0.0044(14) 0.0026(13) 0.0067(14)
C14_1 0.0248(18) 0.0287(18) 0.0321(15) -0.0084(15) -0.0049(14) 0.0053(15)
C15_1 0.0225(17) 0.0225(18) 0.0431(18) -0.0051(14) 0.0010(15) -0.0010(16)
C16_1 0.0230(17) 0.0205(16) 0.0347(15) 0.0040(13) 0.0009(14) 0.0020(14)
C17_1 0.0183(14) 0.0203(15) 0.0206(14) 0.0018(12) -0.0006(12) 0.0020(14)
C18_1 0.0203(13) 0.0174(15) 0.0171(13) -0.0001(12) 0.0009(11) 0.0001(15)
C19_1 0.0258(17) 0.0195(16) 0.0253(16) 0.0019(13) 0.0011(13) 0.0022(15)
C20_1 0.0369(18) 0.0223(19) 0.0275(16) 0.0064(14) 0.0016(15) 0.0027(16)
C21_1 0.0313(17) 0.0297(19) 0.0264(17) 0.0078(15) -0.0031(14) 0.0106(17)
C22_1 0.0237(16) 0.0316(19) 0.0235(15) 0.0032(15) -0.0022(13) 0.0059(16)
C23_1 0.0194(14) 0.0230(17) 0.0218(15) 0.0027(13) -0.0007(12) 0.0010(15)
C24_1 0.0223(14) 0.0265(17) 0.0165(13) 0.0012(13) 0.0020(12) 0.0019(14)
C25_1 0.0281(14) 0.0185(16) 0.0162(14) 0.0014(12) 0.0009(13) 0.0005(13)
C26_1 0.0294(16) 0.0224(17) 0.0231(16) 0.0017(13) 0.0040(14) 0.0041(14)
C27_1 0.0431(18) 0.0223(18) 0.0287(17) -0.0051(15) 0.0042(16) 0.0018(16)
C28_1 0.0351(16) 0.0241(18) 0.0302(17) -0.0028(14) 0.0001(15) -0.0061(17)
C29_1 0.0262(16) 0.0236(18) 0.0260(16) 0.0006(13) -0.0020(14) -0.0048(14)
C30_1 0.0214(17) 0.075(3) 0.071(3) -0.021(3) 0.0052(19) -0.010(2)
C31_1 0.048(2) 0.044(3) 0.0398(17) 0.0094(17) 0.0233(17) 0.005(2)
C32_1 0.035(2) 0.054(2) 0.0342(19) 0.0083(17) 0.0106(17) 0.0209(18)
C33_1 0.116(4) 0.090(4) 0.098(4) -0.054(4) 0.079(3) -0.080(4)
C34_1 0.095(4) 0.035(2) 0.068(3) 0.006(2) 0.059(3) 0.017(2)
C35_1 0.061(3) 0.214(8) 0.072(3) 0.098(4) 0.039(2) 0.062(4)
B1_2 0.027(2) 0.031(2) 0.029(2) -0.0001(19) 0.0042(18) -0.009(2)
F1_2 0.0415(15) 0.071(2) 0.0327(13) 0.0106(13) 0.0026(11) -0.0008(16)
F2_2 0.093(3) 0.0358(18) 0.041(2) -0.0074(15) 0.0243(19) -0.023(2)
F3_2 0.059(3) 0.036(3) 0.035(2) 0.001(2) 0.0142(19) 0.004(2)
F4_2 0.0284(15) 0.081(3) 0.050(3) 0.013(2) 0.0067(16) -0.0031(19)
B1'_2 0.041(11) 0.052(11) 0.032(10) 0.014(6) 0.011(6) -0.013(7)
F1'_2 0.066(11) 0.087(15) 0.050(9) 0.029(9) 0.000(7) 0.000(10)
F2'_2 0.054(12) 0.069(15) 0.061(15) -0.003(10) 0.003(10) -0.016(10)
F3'_2 0.081(16) 0.048(17) 0.052(15) 0.018(12) 0.037(12) -0.007(12)
F4'_2 0.029(11) 0.105(17) 0.050(12) 0.037(9) 0.011(8) -0.018(11)
B2_2 0.082(4) 0.073(4) 0.043(3) 0.037(3) -0.044(4) -0.051(3)
F5_2 0.201(8) 0.054(3) 0.182(6) 0.010(3) -0.093(6) -0.013(4)
F6_2 0.029(2) 0.161(6) 0.088(3) 0.017(3) 0.0013(19) -0.021(3)
F7_2 0.169(8) 0.265(10) 0.076(3) 0.096(4) -0.037(3) -0.136(7)
F8_2 0.031(3) 0.073(3) 0.043(3) 0.002(3) 0.002(3) -0.003(3)
F6'_2 0.073(7) 0.059(6) 0.083(7) 0.030(5) -0.003(5) 0.012(6)
F5'_2 0.053(7) 0.145(14) 0.127(10) 0.044(10) -0.047(6) -0.058(8)
F8'_2 0.041(8) 0.090(10) 0.043(9) 0.044(8) -0.005(6) -0.031(7)

loop_
_atom_type_symbol
_atom_type_description
_atom_type_scat_dispersion_real
_atom_type_scat_dispersion_imag
_atom_type_scat_source
C C 0.0181 0.0091 'International Tables Vol C Tables 4.2.6.8 and 6.1.1.4'
H H 0.0000 0.0000 'International Tables Vol C Tables 4.2.6.8 and 6.1.1.4'
B B 0.0090 0.0039 'International Tables Vol C Tables 4.2.6.8 and 6.1.1.4'
N N 0.0311 0.0180 'International Tables Vol C Tables 4.2.6.8 and 6.1.1.4'
F F 0.0727 0.0534 'International Tables Vol C Tables 4.2.6.8 and 6.1.1.4'
P P 0.2955 0.4335 'International Tables Vol C Tables 4.2.6.8 and 6.1.1.4'
Cu Cu -1.9646 0.5888 'International Tables Vol C Tables 4.2.6.8 and 6.1.1.4'

loop_
_geom_angle_atom_site_label_1
_geom_angle_atom_site_label_2
_geom_angle_atom_site_label_3
_geom_angle
C1 N1 N2 108.5(3)
C1 N1 Cu1 116.1(2)
N2 N1 Cu1 134.5(2)
N1 C1 C2 109.4(3)
N1 C1 C17 117.4(3)
C2 C1 C17 133.1(3)
N1 Cu1 N4 108.28(12)
N1 Cu1 P1 126.11(8)
N4 Cu1 P1 119.72(9)
N1 Cu1 N3 80.87(10)
N4 Cu1 N3 80.94(11)
P1 Cu1 N3 127.51(8)
C33 P1 C34 102.0(2)
C33 P1 C35 101.63(18)
C34 P1 C35 101.67(18)
C33 P1 Cu1 119.46(13)
C34 P1 Cu1 113.77(14)
C35 P1 Cu1 115.82(13)
C1 C2 C3 104.3(3)
C1 C2 H2BA 127.9
C3 C2 H2BA 127.9
C3 N2 N1 108.3(3)
C3 N2 Cu2 119.6(2)
N1 N2 Cu2 130.8(2)
N2 Cu2 N6 101.53(11)
N2 Cu2 P2 143.69(9)
N6 Cu2 P2 110.58(8)
N2 Cu2 N5 77.31(11)
N6 Cu2 N5 78.70(10)
P2 Cu2 N5 124.54(7)
C30 P2 C31 101.65(18)
C30 P2 C32 101.30(19)
C31 P2 C32 100.83(18)
C30 P2 Cu2 120.75(13)
C31 P2 Cu2 116.45(12)
C32 P2 Cu2 113.00(13)
N2 C3 C2 109.6(3)
N2 C3 C4 117.8(3)
C2 C3 C4 132.6(3)
C24 N3 C17 110.3(3)
C24 N3 C18 113.9(2)
C17 N3 C18 111.9(3)
C24 N3 Cu1 104.6(2)
C17 N3 Cu1 103.26(18)
C18 N3 Cu1 112.23(19)
C25 N4 C29 118.6(3)
C25 N4 Cu1 115.3(2)
C29 N4 Cu1 125.7(2)
N5 C4 C3 109.1(3)
N5 C4 H4BA 109.9
C3 C4 H4BA 109.9
N5 C4 H4BB 109.9
C3 C4 H4BB 109.9
H4BA C4 H4BB 108.3
C11 N5 C4 110.7(2)
C11 N5 C5 111.6(3)
C4 N5 C5 112.9(3)
C11 N5 Cu2 102.92(18)
C4 N5 Cu2 102.07(19)
C5 N5 Cu2 115.81(19)
N5 C5 C6 113.0(3)
N5 C5 C10 116.1(3)
C6 C5 C10 108.9(3)
N5 C5 H5BA 106.1
C6 C5 H5BA 106.1
C10 C5 H5BA 106.1
C7 C6 C5 109.9(3)
C7 C6 H6BA 109.7
C5 C6 H6BA 109.7
C7 C6 H6BB 109.7
C5 C6 H6BB 109.7
H6BA C6 H6BB 108.2
C12 N6 C16 117.7(3)
C12 N6 Cu2 117.9(2)
C16 N6 Cu2 124.3(2)
C6 C7 C8 110.2(3)
C6 C7 H7BA 109.6
C8 C7 H7BA 109.6
C6 C7 H7BB 109.6
C8 C7 H7BB 109.6
H7BA C7 H7BB 108.1
C9 C8 C7 110.7(3)
C9 C8 H8BA 109.5
C7 C8 H8BA 109.5
C9 C8 H8BB 109.5
C7 C8 H8BB 109.5
H8BA C8 H8BB 108.1
C8 C9 C10 112.5(3)
C8 C9 H9BA 109.1
C10 C9 H9BA 109.1
C8 C9 H9BB 109.1
C10 C9 H9BB 109.1
H9BA C9 H9BB 107.8
C9 C10 C5 111.5(3)
C9 C10 H10A 109.3
C5 C10 H10A 109.3
C9 C10 H10B 109.3
C5 C10 H10B 109.3
H10A C10 H10B 108.0
N5 C11 C12 116.1(3)
N5 C11 H11A 108.3
C12 C11 H11A 108.3
N5 C11 H11B 108.3
C12 C11 H11B 108.3
H11A C11 H11B 107.4
N6 C12 C13 122.9(3)
N6 C12 C11 117.8(3)
C13 C12 C11 119.0(3)
C14 C13 C12 118.4(3)
C14 C13 H13A 120.8
C12 C13 H13A 120.8
C15 C14 C13 119.3(4)
C15 C14 H14A 120.4
C13 C14 H14A 120.4
C14 C15 C16 118.3(3)
C14 C15 H15B 120.9
C16 C15 H15B 120.9
N6 C16 C15 123.2(3)
N6 C16 H16B 118.4
C15 C16 H16B 118.4
N3 C17 C1 110.0(3)
N3 C17 H17A 109.7
C1 C17 H17A 109.7
N3 C17 H17D 109.7
C1 C17 H17D 109.7
H17A C17 H17D 108.2
N3 C18 C19 110.9(3)
N3 C18 C23 115.5(3)
C19 C18 C23 110.6(3)
N3 C18 H18A 106.4
C19 C18 H18A 106.4
C23 C18 H18A 106.4
C18 C19 C20 111.2(3)
C18 C19 H19A 109.4
C20 C19 H19A 109.4
C18 C19 H19D 109.4
C20 C19 H19D 109.4
H19A C19 H19D 108.0
C21 C20 C19 110.8(3)
C21 C20 H20A 109.5
C19 C20 H20A 109.5
C21 C20 H20D 109.5
C19 C20 H20D 109.5
H20A C20 H20D 108.1
C20 C21 C22 110.7(3)
C20 C21 H21C 109.5
C22 C21 H21C 109.5
C20 C21 H21D 109.5
C22 C21 H21D 109.5
H21C C21 H21D 108.1
C21 C22 C23 110.7(3)
C21 C22 H22C 109.5
C23 C22 H22C 109.5
C21 C22 H22D 109.5
C23 C22 H22D 109.5
H22C C22 H22D 108.1
C22 C23 C18 110.1(3)
C22 C23 H23A 109.6
C18 C23 H23A 109.6
C22 C23 H23B 109.6
C18 C23 H23B 109.6
H23A C23 H23B 108.1
N3 C24 C25 113.3(3)
N3 C24 H24A 108.9
C25 C24 H24A 108.9
N3 C24 H24B 108.9
C25 C24 H24B 108.9
H24A C24 H24B 107.7
N4 C25 C26 121.6(3)
N4 C25 C24 117.2(3)
C26 C25 C24 121.0(3)
C27 C26 C25 118.8(3)
C27 C26 H26A 120.6
C25 C26 H26A 120.6
C28 C27 C26 119.4(4)
C28 C27 H27B 120.3
C26 C27 H27B 120.3
C27 C28 C29 119.2(4)
C27 C28 H28A 120.4
C29 C28 H28A 120.4
N4 C29 C28 122.3(3)
N4 C29 H29A 118.8
C28 C29 H29A 118.8
P2 C30 H30A 109.5
P2 C30 H30B 109.5
H30A C30 H30B 109.5
P2 C30 H30F 109.5
H30A C30 H30F 109.5
H30B C30 H30F 109.5
P2 C31 H31A 109.5
P2 C31 H31B 109.5
H31A C31 H31B 109.5
P2 C31 H31F 109.5
H31A C31 H31F 109.5
H31B C31 H31F 109.5
P2 C32 H32A 109.5
P2 C32 H32B 109.5
H32A C32 H32B 109.5
P2 C32 H32F 109.5
H32A C32 H32F 109.5
H32B C32 H32F 109.5
P1 C33 H33A 109.5
P1 C33 H33B 109.5
H33A C33 H33B 109.5
P1 C33 H33F 109.5
H33A C33 H33F 109.5
H33B C33 H33F 109.5
P1 C34 H34A 109.5
P1 C34 H34B 109.5
H34A C34 H34B 109.5
P1 C34 H34F 109.5
H34A C34 H34F 109.5
H34B C34 H34F 109.5
P1 C35 H35D 109.5
P1 C35 H35E 109.5
H35D C35 H35E 109.5
P1 C35 H35F 109.5
H35D C35 H35F 109.5
H35E C35 H35F 109.5
N1_1 Cu1_1 N4_1 103.62(11)
N1_1 Cu1_1 P1_1 134.85(9)
N4_1 Cu1_1 P1_1 116.98(9)
N1_1 Cu1_1 N3_1 79.94(11)
N4_1 Cu1_1 N3_1 79.70(11)
P1_1 Cu1_1 N3_1 124.35(7)
C1_1 N1_1 N2_1 107.6(3)
C1_1 N1_1 Cu1_1 115.5(2)
N2_1 N1_1 Cu1_1 136.7(2)
N1_1 C1_1 C2_1 110.3(3)
N1_1 C1_1 C17_1 118.5(3)
C2_1 C1_1 C17_1 131.1(3)
C34_1 P1_1 C33_1 100.9(3)
C34_1 P1_1 C35_1 97.8(3)
C33_1 P1_1 C35_1 102.5(4)
C34_1 P1_1 Cu1_1 119.71(16)
C33_1 P1_1 Cu1_1 114.13(18)
C35_1 P1_1 Cu1_1 118.73(17)
C1_1 C2_1 C3_1 104.0(3)
C1_1 C2_1 H2AA_1 128.0
C3_1 C2_1 H2AA_1 128.0
N2_1 Cu2_1 N6_1 107.17(11)
N2_1 Cu2_1 P2_1 134.62(8)
N6_1 Cu2_1 P2_1 114.70(9)
N2_1 Cu2_1 N5_1 81.36(11)
N6_1 Cu2_1 N5_1 80.93(11)
P2_1 Cu2_1 N5_1 120.94(8)
C3_1 N2_1 N1_1 108.3(3)
C3_1 N2_1 Cu2_1 114.9(2)
N1_1 N2_1 Cu2_1 136.6(2)
C30_1 P2_1 C32_1 101.6(2)
C30_1 P2_1 C31_1 101.5(2)
C32_1 P2_1 C31_1 101.8(2)
C30_1 P2_1 Cu2_1 116.36(16)
C32_1 P2_1 Cu2_1 117.06(14)
C31_1 P2_1 Cu2_1 116.01(15)
N2_1 C3_1 C2_1 109.9(3)
N2_1 C3_1 C4_1 119.1(3)
C2_1 C3_1 C4_1 130.9(3)
C17_1 N3_1 C24_1 110.6(3)
C17_1 N3_1 C18_1 111.3(2)
C24_1 N3_1 C18_1 113.9(3)
C17_1 N3_1 Cu1_1 100.84(19)
C24_1 N3_1 Cu1_1 103.29(18)
C18_1 N3_1 Cu1_1 115.93(19)
C29_1 N4_1 C25_1 117.7(3)
C29_1 N4_1 Cu1_1 125.3(2)
C25_1 N4_1 Cu1_1 116.7(2)
N5_1 C4_1 C3_1 112.3(3)
N5_1 C4_1 H4AA_1 109.1
C3_1 C4_1 H4AA_1 109.1
N5_1 C4_1 H4AB_1 109.1
C3_1 C4_1 H4AB_1 109.1
H4AA_1 C4_1 H4AB_1 107.9
C11_1 N5_1 C5_1 113.9(2)
C11_1 N5_1 C4_1 111.0(3)
C5_1 N5_1 C4_1 109.9(3)
C11_1 N5_1 Cu2_1 102.3(2)
C5_1 N5_1 Cu2_1 117.9(2)
C4_1 N5_1 Cu2_1 100.90(18)
N5_1 C5_1 C6_1 111.8(3)
N5_1 C5_1 C10_1 114.9(3)
C6_1 C5_1 C10_1 109.6(3)
N5_1 C5_1 H5AA_1 106.7
C6_1 C5_1 H5AA_1 106.7
C10_1 C5_1 H5AA_1 106.7
C7_1 C6_1 C5_1 111.2(3)
C7_1 C6_1 H6AA_1 109.4
C5_1 C6_1 H6AA_1 109.4
C7_1 C6_1 H6AB_1 109.4
C5_1 C6_1 H6AB_1 109.4
H6AA_1 C6_1 H6AB_1 108.0
C16_1 N6_1 C12_1 118.9(3)
C16_1 N6_1 Cu2_1 124.7(2)
C12_1 N6_1 Cu2_1 114.9(2)
C8_1 C7_1 C6_1 111.2(3)
C8_1 C7_1 H7AA_1 109.4
C6_1 C7_1 H7AA_1 109.4
C8_1 C7_1 H7AB_1 109.4
C6_1 C7_1 H7AB_1 109.4
H7AA_1 C7_1 H7AB_1 108.0
C7_1 C8_1 C9_1 110.6(3)
C7_1 C8_1 H8AA_1 109.5
C9_1 C8_1 H8AA_1 109.5
C7_1 C8_1 H8AB_1 109.5
C9_1 C8_1 H8AB_1 109.5
H8AA_1 C8_1 H8AB_1 108.1
C10_1 C9_1 C8_1 110.8(3)
C10_1 C9_1 H9AA_1 109.5
C8_1 C9_1 H9AA_1 109.5
C10_1 C9_1 H9AB_1 109.5
C8_1 C9_1 H9AB_1 109.5
H9AA_1 C9_1 H9AB_1 108.1
C9_1 C10_1 C5_1 110.8(3)
C9_1 C10_1 H10C_1 109.5
C5_1 C10_1 H10C_1 109.5
C9_1 C10_1 H10D_1 109.5
C5_1 C10_1 H10D_1 109.5
H10C_1 C10_1 H10D_1 108.1
N5_1 C11_1 C12_1 113.9(3)
N5_1 C11_1 H11C_1 108.8
C12_1 C11_1 H11C_1 108.8
N5_1 C11_1 H11D_1 108.8
C12_1 C11_1 H11D_1 108.8
H11C_1 C11_1 H11D_1 107.7
N6_1 C12_1 C13_1 121.9(3)
N6_1 C12_1 C11_1 116.5(3)
C13_1 C12_1 C11_1 121.5(3)
C12_1 C13_1 C14_1 118.4(3)
C12_1 C13_1 H13C_1 120.8
C14_1 C13_1 H13C_1 120.8
C15_1 C14_1 C13_1 119.5(3)
C15_1 C14_1 H14C_1 120.3
C13_1 C14_1 H14C_1 120.3
C14_1 C15_1 C16_1 118.7(4)
C14_1 C15_1 H15A_1 120.6
C16_1 C15_1 H15A_1 120.6
N6_1 C16_1 C15_1 122.5(3)
N6_1 C16_1 H16A_1 118.7
C15_1 C16_1 H16A_1 118.7
N3_1 C17_1 C1_1 111.1(3)
N3_1 C17_1 H17B_1 109.4
C1_1 C17_1 H17B_1 109.4
N3_1 C17_1 H17C_1 109.4
C1_1 C17_1 H17C_1 109.4
H17B_1 C17_1 H17C_1 108.0
N3_1 C18_1 C19_1 111.5(3)
N3_1 C18_1 C23_1 114.8(3)
C19_1 C18_1 C23_1 109.7(3)
N3_1 C18_1 H18B_1 106.8
C19_1 C18_1 H18B_1 106.8
C23_1 C18_1 H18B_1 106.8
C18_1 C19_1 C20_1 111.2(3)
C18_1 C19_1 H19B_1 109.4
C20_1 C19_1 H19B_1 109.4
C18_1 C19_1 H19C_1 109.4
C20_1 C19_1 H19C_1 109.4
H19B_1 C19_1 H19C_1 108.0
C19_1 C20_1 C21_1 110.8(3)
C19_1 C20_1 H20B_1 109.5
C21_1 C20_1 H20B_1 109.5
C19_1 C20_1 H20C_1 109.5
C21_1 C20_1 H20C_1 109.5
H20B_1 C20_1 H20C_1 108.1
C22_1 C21_1 C20_1 111.0(3)
C22_1 C21_1 H21A_1 109.4
C20_1 C21_1 H21A_1 109.4
C22_1 C21_1 H21B_1 109.4
C20_1 C21_1 H21B_1 109.4
H21A_1 C21_1 H21B_1 108.0
C21_1 C22_1 C23_1 111.3(3)
C21_1 C22_1 H22A_1 109.4
C23_1 C22_1 H22A_1 109.4
C21_1 C22_1 H22B_1 109.4
C23_1 C22_1 H22B_1 109.4
H22A_1 C22_1 H22B_1 108.0
C22_1 C23_1 C18_1 110.3(3)
C22_1 C23_1 H23D_1 109.6
C18_1 C23_1 H23D_1 109.6
C22_1 C23_1 H23E_1 109.6
C18_1 C23_1 H23E_1 109.6
H23D_1 C23_1 H23E_1 108.1
N3_1 C24_1 C25_1 114.5(3)
N3_1 C24_1 H24D_1 108.6
C25_1 C24_1 H24D_1 108.6
N3_1 C24_1 H24E_1 108.6
C25_1 C24_1 H24E_1 108.6
H24D_1 C24_1 H24E_1 107.6
N4_1 C25_1 C26_1 121.7(3)
N4_1 C25_1 C24_1 116.7(3)
C26_1 C25_1 C24_1 121.4(3)
C27_1 C26_1 C25_1 119.1(3)
C27_1 C26_1 H26C_1 120.5
C25_1 C26_1 H26C_1 120.5
C26_1 C27_1 C28_1 119.3(4)
C26_1 C27_1 H27A_1 120.4
C28_1 C27_1 H27A_1 120.4
C29_1 C28_1 C27_1 118.9(3)
C29_1 C28_1 H28B_1 120.5
C27_1 C28_1 H28B_1 120.5
N4_1 C29_1 C28_1 123.3(4)
N4_1 C29_1 H29C_1 118.4
C28_1 C29_1 H29C_1 118.4
P2_1 C30_1 H30C_1 109.5
P2_1 C30_1 H30D_1 109.5
H30C_1 C30_1 H30D_1 109.5
P2_1 C30_1 H30E_1 109.5
H30C_1 C30_1 H30E_1 109.5
H30D_1 C30_1 H30E_1 109.5
P2_1 C31_1 H31C_1 109.5
P2_1 C31_1 H31D_1 109.5
H31C_1 C31_1 H31D_1 109.5
P2_1 C31_1 H31E_1 109.5
H31C_1 C31_1 H31E_1 109.5
H31D_1 C31_1 H31E_1 109.5
P2_1 C32_1 H32C_1 109.5
P2_1 C32_1 H32D_1 109.5
H32C_1 C32_1 H32D_1 109.5
P2_1 C32_1 H32E_1 109.5
H32C_1 C32_1 H32E_1 109.5
H32D_1 C32_1 H32E_1 109.5
P1_1 C33_1 H33C_1 109.5
P1_1 C33_1 H33D_1 109.5
H33C_1 C33_1 H33D_1 109.5
P1_1 C33_1 H33E_1 109.5
H33C_1 C33_1 H33E_1 109.5
H33D_1 C33_1 H33E_1 109.5
P1_1 C34_1 H34C_1 109.5
P1_1 C34_1 H34D_1 109.5
H34C_1 C34_1 H34D_1 109.5
P1_1 C34_1 H34E_1 109.5
H34C_1 C34_1 H34E_1 109.5
H34D_1 C34_1 H34E_1 109.5
P1_1 C35_1 H35A_1 109.5
P1_1 C35_1 H35B_1 109.5
H35A_1 C35_1 H35B_1 109.5
P1_1 C35_1 H35C_1 109.5
H35A_1 C35_1 H35C_1 109.5
H35B_1 C35_1 H35C_1 109.5
F2_2 B1_2 F4_2 110.3(5)
F2_2 B1_2 F1_2 110.3(4)
F4_2 B1_2 F1_2 109.5(4)
F2_2 B1_2 F3_2 108.9(5)
F4_2 B1_2 F3_2 109.2(5)
F1_2 B1_2 F3_2 108.7(5)
F1'_2 B1'_2 F2'_2 111.7(12)
F1'_2 B1'_2 F3'_2 110.6(13)
F2'_2 B1'_2 F3'_2 110.7(13)
F1'_2 B1'_2 F4'_2 109.5(12)
F2'_2 B1'_2 F4'_2 107.5(13)
F3'_2 B1'_2 F4'_2 106.6(13)
F6_2 B2_2 F7_2 113.9(8)
F6_2 B2_2 F5_2 110.0(6)
F7_2 B2_2 F5_2 109.5(8)
F6_2 B2_2 F8_2 108.8(7)
F7_2 B2_2 F8_2 107.4(6)
F5_2 B2_2 F8_2 107.1(8)
F5'_2 B2'_2 F8'_2 115.4(12)
F5'_2 B2'_2 F6'_2 110.6(12)
F8'_2 B2'_2 F6'_2 112.1(12)
F5'_2 B2'_2 F7'_2 108.0(11)
F8'_2 B2'_2 F7'_2 110.9(12)
F6'_2 B2'_2 F7'_2 98.5(10)

loop_
_geom_bond_atom_site_label_1
_geom_bond_atom_site_label_2
_geom_bond_distance
N1 C1 1.348(4)
N1 N2 1.355(4)
N1 Cu1 1.983(3)
C1 C2 1.396(5)
C1 C17 1.502(5)
Cu1 N4 2.067(3)
Cu1 P1 2.1499(11)
Cu1 N3 2.249(3)
P1 C33 1.819(4)
P1 C34 1.821(4)
P1 C35 1.826(3)
C2 C3 1.396(5)
C2 H2BA 0.9500
N2 C3 1.345(4)
N2 Cu2 1.981(3)
Cu2 N6 2.094(3)
Cu2 P2 2.1771(12)
Cu2 N5 2.394(3)
P2 C30 1.818(4)
P2 C31 1.820(4)
P2 C32 1.827(4)
C3 C4 1.506(5)
N3 C24 1.482(4)
N3 C17 1.485(4)
N3 C18 1.498(4)
N4 C25 1.347(4)
N4 C29 1.350(5)
C4 N5 1.480(4)
C4 H4BA 0.9900
C4 H4BB 0.9900
N5 C11 1.479(4)
N5 C5 1.482(4)
C5 C6 1.521(4)
C5 C10 1.544(4)
C5 H5BA 1.0000
C6 C7 1.513(5)
C6 H6BA 0.9900
C6 H6BB 0.9900
N6 C12 1.339(4)
N6 C16 1.350(4)
C7 C8 1.541(5)
C7 H7BA 0.9900
C7 H7BB 0.9900
C8 C9 1.525(5)
C8 H8BA 0.9900
C8 H8BB 0.9900
C9 C10 1.529(5)
C9 H9BA 0.9900
C9 H9BB 0.9900
C10 H10A 0.9900
C10 H10B 0.9900
C11 C12 1.512(5)
C11 H11A 0.9900
C11 H11B 0.9900
C12 C13 1.396(5)
C13 C14 1.393(5)
C13 H13A 0.9500
C14 C15 1.387(5)
C14 H14A 0.9500
C15 C16 1.391(5)
C15 H15B 0.9500
C16 H16B 0.9500
C17 H17A 0.9900
C17 H17D 0.9900
C18 C19 1.528(5)
C18 C23 1.538(5)
C18 H18A 1.0000
C19 C20 1.530(5)
C19 H19A 0.9900
C19 H19D 0.9900
C20 C21 1.518(5)
C20 H20A 0.9900
C20 H20D 0.9900
C21 C22 1.521(5)
C21 H21C 0.9900
C21 H21D 0.9900
C22 C23 1.526(5)
C22 H22C 0.9900
C22 H22D 0.9900
C23 H23A 0.9900
C23 H23B 0.9900
C24 C25 1.512(5)
C24 H24A 0.9900
C24 H24B 0.9900
C25 C26 1.397(5)
C26 C27 1.384(6)
C26 H26A 0.9500
C27 C28 1.376(6)
C27 H27B 0.9500
C28 C29 1.376(5)
C28 H28A 0.9500
C29 H29A 0.9500
C30 H30A 0.9800
C30 H30B 0.9800
C30 H30F 0.9800
C31 H31A 0.9800
C31 H31B 0.9800
C31 H31F 0.9800
C32 H32A 0.9800
C32 H32B 0.9800
C32 H32F 0.9800
C33 H33A 0.9800
C33 H33B 0.9800
C33 H33F 0.9800
C34 H34A 0.9800
C34 H34B 0.9800
C34 H34F 0.9800
C35 H35D 0.9800
C35 H35E 0.9800
C35 H35F 0.9800
Cu1_1 N1_1 2.009(3)
Cu1_1 N4_1 2.070(3)
Cu1_1 P1_1 2.1749(12)
Cu1_1 N3_1 2.324(3)
N1_1 C1_1 1.348(4)
N1_1 N2_1 1.363(4)
C1_1 C2_1 1.391(5)
C1_1 C17_1 1.499(4)
P1_1 C34_1 1.793(5)
P1_1 C33_1 1.800(5)
P1_1 C35_1 1.812(5)
C2_1 C3_1 1.392(5)
C2_1 H2AA_1 0.9500
Cu2_1 N2_1 1.999(3)
Cu2_1 N6_1 2.066(3)
Cu2_1 P2_1 2.1608(11)
Cu2_1 N5_1 2.302(3)
N2_1 C3_1 1.347(4)
P2_1 C30_1 1.815(4)
P2_1 C32_1 1.818(4)
P2_1 C31_1 1.824(4)
C3_1 C4_1 1.490(5)
N3_1 C17_1 1.475(4)
N3_1 C24_1 1.479(4)
N3_1 C18_1 1.485(4)
N4_1 C29_1 1.348(4)
N4_1 C25_1 1.357(4)
C4_1 N5_1 1.487(4)
C4_1 H4AA_1 0.9900
C4_1 H4AB_1 0.9900
N5_1 C11_1 1.471(4)
N5_1 C5_1 1.487(4)
C5_1 C6_1 1.534(4)
C5_1 C10_1 1.551(5)
C5_1 H5AA_1 1.0000
C6_1 C7_1 1.528(5)
C6_1 H6AA_1 0.9900
C6_1 H6AB_1 0.9900
N6_1 C16_1 1.339(5)
N6_1 C12_1 1.346(4)
C7_1 C8_1 1.522(6)
C7_1 H7AA_1 0.9900
C7_1 H7AB_1 0.9900
C8_1 C9_1 1.529(5)
C8_1 H8AA_1 0.9900
C8_1 H8AB_1 0.9900
C9_1 C10_1 1.526(5)
C9_1 H9AA_1 0.9900
C9_1 H9AB_1 0.9900
C10_1 H10C_1 0.9900
C10_1 H10D_1 0.9900
C11_1 C12_1 1.512(5)
C11_1 H11C_1 0.9900
C11_1 H11D_1 0.9900
C12_1 C13_1 1.394(4)
C13_1 C14_1 1.395(5)
C13_1 H13C_1 0.9500
C14_1 C15_1 1.377(6)
C14_1 H14C_1 0.9500
C15_1 C16_1 1.388(5)
C15_1 H15A_1 0.9500
C16_1 H16A_1 0.9500
C17_1 H17B_1 0.9900
C17_1 H17C_1 0.9900
C18_1 C19_1 1.522(5)
C18_1 C23_1 1.546(4)
C18_1 H18B_1 1.0000
C19_1 C20_1 1.527(5)
C19_1 H19B_1 0.9900
C19_1 H19C_1 0.9900
C20_1 C21_1 1.534(5)
C20_1 H20B_1 0.9900
C20_1 H20C_1 0.9900
C21_1 C22_1 1.522(5)
C21_1 H21A_1 0.9900
C21_1 H21B_1 0.9900
C22_1 C23_1 1.526(4)
C22_1 H22A_1 0.9900
C22_1 H22B_1 0.9900
C23_1 H23D_1 0.9900
C23_1 H23E_1 0.9900
C24_1 C25_1 1.504(5)
C24_1 H24D_1 0.9900
C24_1 H24E_1 0.9900
C25_1 C26_1 1.400(5)
C26_1 C27_1 1.373(5)
C26_1 H26C_1 0.9500
C27_1 C28_1 1.385(6)
C27_1 H27A_1 0.9500
C28_1 C29_1 1.371(5)
C28_1 H28B_1 0.9500
C29_1 H29C_1 0.9500
C30_1 H30C_1 0.9800
C30_1 H30D_1 0.9800
C30_1 H30E_1 0.9800
C31_1 H31C_1 0.9800
C31_1 H31D_1 0.9800
C31_1 H31E_1 0.9800
C32_1 H32C_1 0.9800
C32_1 H32D_1 0.9800
C32_1 H32E_1 0.9800
C33_1 H33C_1 0.9800
C33_1 H33D_1 0.9800
C33_1 H33E_1 0.9800
C34_1 H34C_1 0.9800
C34_1 H34D_1 0.9800
C34_1 H34E_1 0.9800
C35_1 H35A_1 0.9800
C35_1 H35B_1 0.9800
C35_1 H35C_1 0.9800
B1_2 F2_2 1.381(7)
B1_2 F4_2 1.387(7)
B1_2 F1_2 1.394(6)
B1_2 F3_2 1.393(6)
B1'_2 F1'_2 1.377(13)
B1'_2 F2'_2 1.377(13)
B1'_2 F3'_2 1.382(13)
B1'_2 F4'_2 1.386(13)
B2_2 F6_2 1.354(9)
B2_2 F7_2 1.366(8)
B2_2 F5_2 1.379(10)
B2_2 F8_2 1.393(8)
B2'_2 F5'_2 1.322(12)
B2'_2 F8'_2 1.330(12)
B2'_2 F6'_2 1.366(13)
B2'_2 F7'_2 1.396(13)
